data_7013653
loop_
_publ_author_name
'van der Vlugt, Jarl Ivar'
'Sablong, Rafael'
'Mills, Allison M.'
'Kooijman, Huub'
'Spek, Anthony L.'
'Meetsma, Auke'
'Vogt, Dieter'

_publ_section_title
;
 Coordination chemistry and X-ray studies with novel sterically
 constrained diphosphonite ligands
;
_journal_issue 24
_journal_name_full 'Dalton Transactions'
_journal_page_first 4690
_journal_paper_doi 10.1039/b311328k
_journal_year 2003
_chemical_compound_source 'see text'
_chemical_formula_moiety 'C55 H64 O5 P2'
_chemical_formula_sum 'C55 H64 O5 P2'
_chemical_formula_weight 867.06
_chemical_name_systematic ' ?'
_space_group_IT_number 2
_symmetry_cell_setting triclinic
_symmetry_Int_Tables_number 2
_symmetry_space_group_name_Hall '-P 1'
_symmetry_space_group_name_H-M 'P -1'
_atom_sites_solution_hydrogens difmap
_atom_sites_solution_primary patterson
_atom_sites_solution_secondary direct
_cell_angle_alpha 79.592(1)
_cell_angle_beta 73.871(1)
_cell_angle_gamma 89.752(1)
_cell_formula_units_Z 2
_cell_length_a 12.2735(6)
_cell_length_b 14.0431(7)
_cell_length_c 15.0026(7)
_cell_measurement_reflns_used 5215
_cell_measurement_temperature 100(1)
_cell_measurement_theta_max 29.57
_cell_measurement_theta_min 2.33
_cell_volume 2440.3(2)
_computing_cell_refinement 'SAINT, Bruker Version 6.02A, 2000'
_computing_data_collection 'SMART, Bruker Version 5.624, 2001'
_computing_data_reduction 'XPREP, Bruker Version 5.1/NT, 2000'
_computing_molecular_graphics
;
PLUTO (Meetsma, 2003)
PLATON (Spek, 1994)
;
_computing_publication_material 'PLATON (Spek, 1990)'
_computing_structure_refinement 'SHELXL-97 (Sheldrick, 1997)'
_computing_structure_solution
;
DIRDIF-99 (Beurskens et al., 1999)
;
_diffrn_ambient_temperature 100(1)
_diffrn_detector_area_resol_mean '4096x4096 / 62x62 (binned 512)'
_diffrn_measured_fraction_theta_full 0.880
_diffrn_measured_fraction_theta_max 0.990
_diffrn_measurement_device_type
;
Bruker Smart Apex
;
_diffrn_measurement_method 'phi and omega scans'
_diffrn_radiation_detector
;
CCD area-detector
;
_diffrn_radiation_monochromator 'parallel mounted graphite'
_diffrn_radiation_source 'fine focus sealed Siemens Mo tube'
_diffrn_radiation_type MoK\a
_diffrn_radiation_wavelength 0.71073
_diffrn_reflns_av_R_equivalents 0.0171
_diffrn_reflns_av_sigmaI/netI 0.0330
_diffrn_reflns_limit_h_max 16
_diffrn_reflns_limit_h_min -17
_diffrn_reflns_limit_k_max 17
_diffrn_reflns_limit_k_min -19
_diffrn_reflns_limit_l_max 20
_diffrn_reflns_limit_l_min -20
_diffrn_reflns_number 23323
_diffrn_reflns_reduction_process
;
Intensity data were corrected for Lorentz and polarization
effects, decay and absorption and reduced to F~o~^2^
using SAINT (Bruker, 2000) and SADABS (Sheldrick, 2001)
;
_diffrn_reflns_theta_full 26.00
_diffrn_reflns_theta_max 29.80
_diffrn_reflns_theta_min 2.25
_exptl_absorpt_coefficient_mu 0.136
_exptl_absorpt_correction_T_max 0.9480
_exptl_absorpt_correction_T_min 0.8280
_exptl_absorpt_correction_type multi-scan
_exptl_absorpt_process_details '(SADABS, Sheldrick, Bruker, 2000))'
_exptl_crystal_colour light_yellow
_exptl_crystal_density_diffrn 1.180
_exptl_crystal_density_method 'not measured'
_exptl_crystal_description parallelepiped
_exptl_crystal_F_000 928
_exptl_crystal_size_max 0.52
_exptl_crystal_size_mid 0.49
_exptl_crystal_size_min 0.37
_refine_diff_density_max 0.461
_refine_diff_density_min -0.218
_refine_diff_density_rms 0.053
_refine_ls_extinction_method none
_refine_ls_goodness_of_fit_ref 1.039
_refine_ls_hydrogen_treatment refall
_refine_ls_matrix_type full
_refine_ls_number_parameters 815
_refine_ls_number_reflns 12282
_refine_ls_number_restraints 0
_refine_ls_restrained_S_all 1.039
_refine_ls_R_factor_all 0.0498
_refine_ls_R_factor_gt 0.0410
_refine_ls_shift/su_max 0.001
_refine_ls_shift/su_mean 0.000
_refine_ls_structure_factor_coef Fsqd
_refine_ls_weighting_details 'calc w==1/[\s^2^(Fo^2^)+(0.0673P)^2^+0.3680P] where P==(Fo^2^+2Fc^2^)/3'
_refine_ls_weighting_scheme calc
_refine_ls_wR_factor_gt 0.1077
_refine_ls_wR_factor_ref 0.1133
_reflns_number_gt 10321
_reflns_number_total 12282
_reflns_threshold_expression I>2\s(I)
_cod_data_source_file b311328k.txt
_cod_data_source_block 1
_cod_depositor_comments
;
The following automatic conversions were performed:
'_symmetry_cell_setting' value 'Triclinic' changed to 'triclinic'
according to '/home/saulius/struct/CIF-dictionaries/cif_core.dic'
dictionary named 'cif_core.dic' version 2.4.1 from
2010-06-29.

'_exptl_absorpt_correction_type' value 'Multi-Scan' changed
to 'multi-scan' according to
'/home/saulius/struct/CIF-dictionaries/cif_core.dic' dictionary named
'cif_core.dic' version 2.4.1 from 2010-06-29.

Automatic conversion script
Id: cif_fix_enum 1527 2010-12-29 10:47:43Z saulius 
;
_cod_database_code 7013653
_vrn_publ_code_void_volume 0.0
_vrn_publ_code_frame_time_sec 5.0
_vrn_publ_code_meas_time_hour 5.5

loop_
_symmetry_equiv_pos_as_xyz
x,y,z
-x,-y,-z

loop_
_atom_site_aniso_label
_atom_site_aniso_U_11
_atom_site_aniso_U_22
_atom_site_aniso_U_33
_atom_site_aniso_U_23
_atom_site_aniso_U_13
_atom_site_aniso_U_12
P1 0.0169(1) 0.0158(1) 0.0159(1) -0.0034(1) -0.0034(1) 0.0000(1)
P2 0.0221(2) 0.0205(2) 0.0148(1) -0.0046(1) -0.0050(1) -0.0032(1)
O1 0.0189(4) 0.0165(4) 0.0204(4) -0.0043(3) 0.0001(3) -0.0022(3)
O2 0.0188(4) 0.0218(4) 0.0152(4) -0.0022(3) -0.0056(3) 0.0006(3)
O3 0.0284(5) 0.0236(4) 0.0180(4) -0.0071(3) -0.0086(4) -0.0023(4)
O4 0.0191(4) 0.0272(5) 0.0197(4) -0.0019(3) -0.0022(3) -0.0055(3)
O5 0.0240(4) 0.0143(4) 0.0148(4) -0.0028(3) -0.0075(3) -0.0011(3)
C1 0.0167(5) 0.0204(6) 0.0155(5) -0.0026(4) -0.0046(4) -0.0030(4)
C2 0.0207(6) 0.0213(6) 0.0196(5) -0.0047(4) -0.0071(5) 0.0016(5)
C3 0.0196(6) 0.0320(7) 0.0187(6) -0.0076(5) -0.0049(5) 0.0027(5)
C4 0.0211(6) 0.0334(7) 0.0178(6) -0.0022(5) -0.0029(5) -0.0052(5)
C5 0.0250(6) 0.0248(6) 0.0206(6) 0.0004(5) -0.0075(5) -0.0047(5)
C6 0.0199(6) 0.0196(6) 0.0188(5) -0.0025(4) -0.0077(5) -0.0005(5)
C7 0.0232(6) 0.0175(6) 0.0327(7) -0.0041(5) -0.0062(5) 0.0014(5)
C8 0.0242(7) 0.0235(7) 0.0504(9) -0.0035(6) -0.0133(7) 0.0039(6)
C9 0.0382(8) 0.0307(8) 0.0331(8) -0.0140(6) -0.0042(7) 0.0075(7)
C10 0.0341(8) 0.0183(7) 0.0546(10) -0.0029(6) -0.0083(8) 0.0002(6)
C11 0.0236(6) 0.0166(5) 0.0169(5) -0.0021(4) -0.0075(5) -0.0014(4)
C12 0.0247(6) 0.0270(7) 0.0199(6) -0.0008(5) -0.0046(5) -0.0028(5)
C13 0.0332(8) 0.0381(8) 0.0169(6) -0.0022(5) -0.0033(6) -0.0039(6)
C14 0.0403(8) 0.0438(9) 0.0196(6) -0.0032(6) -0.0135(6) -0.0024(7)
C15 0.0291(7) 0.0328(7) 0.0255(6) -0.0049(5) -0.0135(6) -0.0007(6)
C16 0.0235(6) 0.0165(5) 0.0209(6) -0.0033(4) -0.0082(5) -0.0004(5)
C17 0.0206(6) 0.0200(6) 0.0229(6) -0.0053(4) -0.0068(5) 0.0025(5)
C18 0.0217(7) 0.0360(8) 0.0350(8) -0.0120(6) -0.0099(6) 0.0024(6)
C19 0.0222(7) 0.0282(7) 0.0308(7) 0.0036(5) 0.0008(6) 0.0032(5)
C20 0.0282(7) 0.0300(7) 0.0342(7) -0.0155(6) -0.0121(6) 0.0070(6)
C21 0.0159(5) 0.0173(5) 0.0162(5) -0.0038(4) -0.0044(4) 0.0028(4)
C22 0.0178(5) 0.0197(6) 0.0231(6) -0.0062(4) -0.0069(5) 0.0014(5)
C23 0.0220(6) 0.0256(6) 0.0222(6) -0.0088(5) -0.0111(5) 0.0018(5)
C24 0.0219(6) 0.0250(6) 0.0166(5) -0.0046(4) -0.0075(5) 0.0034(5)
C25 0.0171(5) 0.0178(5) 0.0158(5) -0.0041(4) -0.0042(4) 0.0031(4)
C26 0.0154(5) 0.0181(5) 0.0159(5) -0.0061(4) -0.0060(4) 0.0034(4)
C27 0.0214(6) 0.0175(5) 0.0137(5) -0.0025(4) -0.0041(4) 0.0013(4)
C28 0.0363(8) 0.0233(6) 0.0161(5) -0.0009(5) -0.0082(5) 0.0009(6)
C29 0.0193(6) 0.0234(6) 0.0206(6) -0.0058(5) -0.0009(5) -0.0001(5)
C30 0.0163(5) 0.0189(5) 0.0152(5) -0.0036(4) -0.0039(4) 0.0015(4)
C31 0.0209(6) 0.0191(6) 0.0194(6) -0.0013(4) -0.0052(5) 0.0011(5)
C32 0.0242(6) 0.0154(5) 0.0257(6) -0.0038(4) -0.0063(5) 0.0000(5)
C33 0.0210(6) 0.0202(6) 0.0217(6) -0.0078(4) -0.0041(5) -0.0008(5)
C34 0.0167(5) 0.0192(5) 0.0166(5) -0.0042(4) -0.0037(4) -0.0015(4)
C35 0.0153(5) 0.0146(5) 0.0176(5) -0.0034(4) -0.0039(4) -0.0004(4)
C36 0.0178(5) 0.0264(6) 0.0211(6) -0.0082(5) -0.0063(5) -0.0016(5)
C37 0.0245(7) 0.0402(8) 0.0435(8) -0.0267(7) -0.0115(6) 0.0061(6)
C38 0.0330(8) 0.0404(9) 0.0745(12) -0.0331(8) -0.0312(8) 0.0168(7)
C39 0.0466(9) 0.0375(8) 0.0622(11) -0.0206(8) -0.0400(9) 0.0143(7)
C40 0.0412(8) 0.0314(7) 0.0335(7) -0.0125(6) -0.0223(7) 0.0060(6)
C41 0.0219(6) 0.0221(6) 0.0200(6) -0.0062(4) -0.0066(5) -0.0001(5)
C42 0.0232(6) 0.0216(6) 0.0154(5) -0.0055(4) -0.0030(5) 0.0013(5)
C43 0.0214(6) 0.0267(7) 0.0308(7) -0.0058(5) 0.0002(5) 0.0008(5)
C44 0.0477(9) 0.0330(8) 0.0197(6) -0.0118(5) -0.0071(6) 0.0076(7)
C45 0.0302(7) 0.0223(6) 0.0229(6) -0.0026(5) -0.0058(5) -0.0028(5)
C46 0.0225(6) 0.0236(6) 0.0195(6) -0.0063(5) 0.0001(5) -0.0057(5)
C47 0.0319(7) 0.0332(7) 0.0218(6) -0.0037(5) -0.0044(6) -0.0088(6)
C48 0.0436(9) 0.0359(8) 0.0231(7) -0.0014(6) -0.0018(6) -0.0107(7)
C49 0.0335(8) 0.0319(8) 0.0336(8) -0.0037(6) 0.0071(7) -0.0116(6)
C50 0.0213(6) 0.0266(7) 0.0417(8) -0.0089(6) -0.0008(6) -0.0042(5)
C51 0.0220(6) 0.0190(6) 0.0286(6) -0.0088(5) -0.0025(5) -0.0004(5)
C52 0.0223(6) 0.0224(6) 0.0327(7) -0.0077(5) -0.0085(5) 0.0038(5)
C53 0.0331(8) 0.0353(8) 0.0307(7) -0.0133(6) -0.0150(6) 0.0114(6)
C54 0.0280(8) 0.0323(8) 0.0574(10) -0.0082(7) -0.0184(8) 0.0041(6)
C55 0.0295(7) 0.0241(7) 0.0375(8) -0.0068(6) -0.0055(6) 0.0028(6)

loop_
_atom_site_label
_atom_site_type_symbol
_atom_site_thermal_displace_type
_atom_site_fract_x
_atom_site_fract_y
_atom_site_fract_z
_atom_site_occupancy
_atom_site_U_iso_or_equiv
_atom_site_calc_flag
_atom_site_refinement_flags
P1 P Uani 0.17046(3) 0.09320(2) 0.16185(2) 1.000 0.0164(1) . .
P2 P Uani 0.26456(3) 0.32807(2) 0.23420(2) 1.000 0.0190(1) . .
O1 O Uani 0.11488(7) -0.01463(6) 0.16445(6) 1.000 0.0196(2) . .
O2 O Uani 0.29874(7) 0.06210(6) 0.16722(6) 1.000 0.0186(2) . .
O3 O Uani 0.30917(8) 0.40252(6) 0.29254(6) 1.000 0.0225(3) . .
O4 O Uani 0.13204(7) 0.35907(7) 0.25019(6) 1.000 0.0230(3) . .
O5 O Uani 0.30655(7) 0.26062(6) 0.05959(5) 1.000 0.0173(2) . .
C1 C Uani 0.01904(10) -0.05528(9) 0.23552(8) 1.000 0.0176(3) . .
C2 C Uani -0.06724(10) 0.00342(9) 0.27098(8) 1.000 0.0201(3) . .
C3 C Uani -0.16598(11) -0.03719(10) 0.33771(9) 1.000 0.0232(4) . .
C4 C Uani -0.17771(11) -0.13640(10) 0.36849(9) 1.000 0.0249(4) . .
C5 C Uani -0.09063(11) -0.19412(10) 0.33202(9) 1.000 0.0238(3) . .
C6 C Uani 0.01030(10) -0.15671(9) 0.26467(8) 1.000 0.0191(3) . .
C7 C Uani 0.10401(11) -0.22274(9) 0.22399(10) 1.000 0.0249(4) . .
C8 C Uani 0.21599(13) -0.19540(11) 0.24234(13) 1.000 0.0326(4) . .
C9 C Uani 0.12062(14) -0.21486(12) 0.11754(11) 1.000 0.0342(5) . .
C10 C Uani 0.07293(15) -0.32918(10) 0.27105(13) 1.000 0.0370(5) . .
C11 C Uani 0.32384(10) 0.05026(8) 0.25353(8) 1.000 0.0188(3) . .
C12 C Uani 0.23644(12) 0.03853(10) 0.33700(9) 1.000 0.0247(4) . .
C13 C Uani 0.26020(13) 0.02673(11) 0.42317(9) 1.000 0.0305(4) . .
C14 C Uani 0.37157(14) 0.02328(12) 0.42562(10) 1.000 0.0339(4) . .
C15 C Uani 0.45814(12) 0.03319(10) 0.34208(9) 1.000 0.0280(4) . .
C16 C Uani 0.43872(11) 0.04816(8) 0.25320(8) 1.000 0.0199(3) . .
C17 C Uani 0.53716(11) 0.05777(9) 0.16258(9) 1.000 0.0209(3) . .
C18 C Uani 0.65248(12) 0.06160(12) 0.18305(11) 1.000 0.0298(4) . .
C19 C Uani 0.53207(12) 0.15109(11) 0.09291(11) 1.000 0.0299(4) . .
C20 C Uani 0.53203(13) -0.03070(11) 0.11678(11) 1.000 0.0289(4) . .
C21 C Uani 0.20431(10) 0.13272(8) 0.03486(8) 1.000 0.0164(3) . .
C22 C Uani 0.15846(10) 0.08980(9) -0.02429(9) 1.000 0.0197(3) . .
C23 C Uani 0.17736(11) 0.13380(9) -0.11830(9) 1.000 0.0217(3) . .
C24 C Uani 0.24277(11) 0.21953(9) -0.15447(8) 1.000 0.0207(3) . .
C25 C Uani 0.29077(10) 0.26453(8) -0.09775(8) 1.000 0.0169(3) . .
C26 C Uani 0.26730(9) 0.21988(8) -0.00358(8) 1.000 0.0158(3) . .
C27 C Uani 0.37454(10) 0.35198(8) -0.13312(8) 1.000 0.0178(3) . .
C28 C Uani 0.36138(13) 0.41408(10) -0.22428(9) 1.000 0.0254(4) . .
C29 C Uani 0.49487(11) 0.31284(10) -0.15262(9) 1.000 0.0218(3) . .
C30 C Uani 0.35739(10) 0.41018(8) -0.05387(8) 1.000 0.0169(3) . .
C31 C Uani 0.37503(10) 0.51010(9) -0.06742(9) 1.000 0.0202(3) . .
C32 C Uani 0.36095(11) 0.55713(9) 0.00877(9) 1.000 0.0219(3) . .
C33 C Uani 0.32937(11) 0.50492(9) 0.10043(9) 1.000 0.0208(3) . .
C34 C Uani 0.31203(10) 0.40465(8) 0.11708(8) 1.000 0.0176(3) . .
C35 C Uani 0.32643(10) 0.36011(8) 0.03916(8) 1.000 0.0159(3) . .
C36 C Uani 0.36696(10) 0.36595(9) 0.35804(9) 1.000 0.0211(3) . .
C37 C Uani 0.44430(12) 0.29476(11) 0.33839(11) 1.000 0.0332(4) . .
C38 C Uani 0.50428(14) 0.25754(12) 0.40172(14) 1.000 0.0432(6) . .
C39 C Uani 0.48784(15) 0.29267(12) 0.48392(13) 1.000 0.0423(5) . .
C40 C Uani 0.41243(13) 0.36530(11) 0.50216(11) 1.000 0.0321(4) . .
C41 C Uani 0.34907(11) 0.40460(9) 0.44102(8) 1.000 0.0209(3) . .
C42 C Uani 0.27003(11) 0.48738(9) 0.46279(8) 1.000 0.0203(3) . .
C43 C Uani 0.14882(12) 0.46183(11) 0.46222(11) 1.000 0.0278(4) . .
C44 C Uani 0.26226(15) 0.51006(12) 0.56063(10) 1.000 0.0331(4) . .
C45 C Uani 0.31618(13) 0.57927(10) 0.38945(9) 1.000 0.0257(4) . .
C46 C Uani 0.04140(11) 0.30212(9) 0.31429(9) 1.000 0.0228(3) . .
C47 C Uani 0.05389(13) 0.25120(11) 0.39896(9) 1.000 0.0298(4) . .
C48 C Uani -0.03817(14) 0.19906(12) 0.46533(10) 1.000 0.0362(5) . .
C49 C Uani -0.14180(14) 0.19967(11) 0.44630(11) 1.000 0.0367(5) . .
C50 C Uani -0.15265(12) 0.24979(10) 0.36091(11) 1.000 0.0312(4) . .
C51 C Uani -0.06178(11) 0.30193(9) 0.29131(9) 1.000 0.0236(3) . .
C52 C Uani -0.07563(11) 0.35554(9) 0.19659(10) 1.000 0.0253(4) . .
C53 C Uani 0.00337(13) 0.31556(12) 0.11418(10) 1.000 0.0309(4) . .
C54 C Uani -0.19710(14) 0.34267(12) 0.19092(14) 1.000 0.0380(5) . .
C55 C Uani -0.04877(13) 0.46478(10) 0.18392(12) 1.000 0.0310(4) . .
H2 H Uiso -0.0582(12) 0.0724(11) 0.2493(10) 1.000 0.020(4) . .
H3 H Uiso -0.2234(14) 0.0057(12) 0.3580(11) 1.000 0.032(4) . .
H4 H Uiso -0.2435(14) -0.1672(12) 0.4138(11) 1.000 0.030(4) . .
H5 H Uiso -0.1024(14) -0.2649(12) 0.3551(11) 1.000 0.031(4) . .
H8 H Uiso 0.2717(16) -0.2418(13) 0.2203(12) 1.000 0.041(5) . .
H8' H Uiso 0.2069(15) -0.1984(13) 0.3092(13) 1.000 0.042(5) . .
H8" H Uiso 0.2457(14) -0.1322(13) 0.2108(12) 1.000 0.033(4) . .
H9 H Uiso 0.0468(16) -0.2341(13) 0.1024(13) 1.000 0.044(5) . .
H9' H Uiso 0.1789(17) -0.2598(14) 0.0907(14) 1.000 0.051(5) . .
H9" H Uiso 0.1417(16) -0.1507(14) 0.0828(13) 1.000 0.046(5) . .
H10 H Uiso 0.0045(17) -0.3505(14) 0.2615(13) 1.000 0.048(5) . .
H10' H Uiso 0.0644(18) -0.3377(15) 0.3424(16) 1.000 0.060(6) . .
H10" H Uiso 0.1376(17) -0.3662(14) 0.2434(13) 1.000 0.045(5) . .
H12 H Uiso 0.1579(14) 0.0384(12) 0.3367(11) 1.000 0.031(4) . .
H13 H Uiso 0.1990(15) 0.0213(12) 0.4764(13) 1.000 0.038(5) . .
H14 H Uiso 0.3911(16) 0.0126(13) 0.4840(14) 1.000 0.046(5) . .
H15 H Uiso 0.5353(14) 0.0316(12) 0.3447(11) 1.000 0.030(4) . .
H18 H Uiso 0.6611(15) 0.1166(13) 0.2129(12) 1.000 0.038(5) . .
H18' H Uiso 0.7122(14) 0.0700(12) 0.1233(12) 1.000 0.029(4) . .
H18" H Uiso 0.6666(15) 0.0018(14) 0.2216(13) 1.000 0.041(5) . .
H19 H Uiso 0.4646(16) 0.1520(13) 0.0722(12) 1.000 0.040(5) . .
H19' H Uiso 0.6012(15) 0.1593(12) 0.0375(12) 1.000 0.038(4) . .
H19" H Uiso 0.5367(15) 0.2084(14) 0.1216(13) 1.000 0.042(5) . .
H20 H Uiso 0.5408(16) -0.0907(14) 0.1599(13) 1.000 0.043(5) . .
H20' H Uiso 0.5960(15) -0.0276(12) 0.0585(12) 1.000 0.035(4) . .
H20" H Uiso 0.4621(13) -0.0379(11) 0.1023(10) 1.000 0.025(4) . .
H22 H Uiso 0.1115(13) 0.0287(11) 0.0005(10) 1.000 0.022(4) . .
H23 H Uiso 0.1478(13) 0.1050(11) -0.1560(11) 1.000 0.026(4) . .
H24 H Uiso 0.2548(14) 0.2480(12) -0.2194(12) 1.000 0.031(4) . .
H28 H Uiso 0.3745(14) 0.3728(12) -0.2722(12) 1.000 0.031(4) . .
H28' H Uiso 0.4188(14) 0.4686(12) -0.2469(11) 1.000 0.032(4) . .
H28" H Uiso 0.2846(14) 0.4393(11) -0.2154(11) 1.000 0.028(4) . .
H29 H Uiso 0.5065(13) 0.2730(11) -0.0971(11) 1.000 0.025(4) . .
H29' H Uiso 0.5522(13) 0.3674(12) -0.1726(11) 1.000 0.027(4) . .
H29" H Uiso 0.5053(14) 0.2751(12) -0.2028(11) 1.000 0.029(4) . .
H31 H Uiso 0.3981(12) 0.5472(10) -0.1306(10) 1.000 0.018(3) . .
H32 H Uiso 0.3746(14) 0.6267(12) -0.0024(11) 1.000 0.033(4) . .
H33 H Uiso 0.3172(12) 0.5377(11) 0.1570(10) 1.000 0.022(4) . .
H37 H Uiso 0.4530(14) 0.2722(12) 0.2812(12) 1.000 0.036(4) . .
H38 H Uiso 0.5571(17) 0.2056(15) 0.3889(14) 1.000 0.051(5) . .
H39 H Uiso 0.5300(16) 0.2684(14) 0.5258(13) 1.000 0.047(5) . .
H40 H Uiso 0.4044(14) 0.3905(12) 0.5603(12) 1.000 0.035(4) . .
H43 H Uiso 0.1463(13) 0.4526(11) 0.4009(12) 1.000 0.028(4) . .
H43' H Uiso 0.1006(15) 0.5170(13) 0.4790(12) 1.000 0.039(5) . .
H43" H Uiso 0.1155(15) 0.4025(14) 0.5066(13) 1.000 0.043(5) . .
H44 H Uiso 0.2301(17) 0.4514(15) 0.6130(14) 1.000 0.051(5) . .
H44' H Uiso 0.2079(16) 0.5608(13) 0.5725(12) 1.000 0.041(5) . .
H44" H Uiso 0.3360(16) 0.5361(13) 0.5659(13) 1.000 0.043(5) . .
H45 H Uiso 0.3954(16) 0.5981(13) 0.3886(12) 1.000 0.039(5) . .
H45' H Uiso 0.2677(14) 0.6313(13) 0.4034(12) 1.000 0.033(4) . .
H45" H Uiso 0.3183(14) 0.5696(12) 0.3237(12) 1.000 0.033(4) . .
H47 H Uiso 0.1289(15) 0.2538(13) 0.4105(12) 1.000 0.038(5) . .
H48 H Uiso -0.0269(15) 0.1633(13) 0.5237(13) 1.000 0.041(5) . .
H49 H Uiso -0.2074(16) 0.1673(14) 0.4929(13) 1.000 0.044(5) . .
H50 H Uiso -0.2237(15) 0.2474(12) 0.3490(12) 1.000 0.037(5) . .
H53 H Uiso -0.0063(15) 0.3502(12) 0.0532(12) 1.000 0.038(5) . .
H53' H Uiso -0.0157(14) 0.2458(12) 0.1189(11) 1.000 0.031(4) . .
H53" H Uiso 0.0824(15) 0.3212(12) 0.1112(12) 1.000 0.034(4) . .
H54 H Uiso -0.2522(16) 0.3676(13) 0.2408(13) 1.000 0.039(5) . .
H54' H Uiso -0.2211(15) 0.2760(14) 0.1946(12) 1.000 0.038(5) . .
H54" H Uiso -0.2010(16) 0.3747(14) 0.1285(14) 1.000 0.045(5) . .
H55 H Uiso -0.0652(15) 0.4952(13) 0.1270(13) 1.000 0.041(5) . .
H55' H Uiso 0.0286(16) 0.4770(12) 0.1822(12) 1.000 0.038(5) . .
H55" H Uiso -0.0986(16) 0.4881(13) 0.2372(13) 1.000 0.041(5) . .

loop_
_atom_type_symbol
_atom_type_description
_atom_type_scat_dispersion_real
_atom_type_scat_dispersion_imag
_atom_type_scat_source
P P 0.1023 0.0942 'International Tables Vol C Tables 4.2.6.8 and 6.1.1.4'
O O 0.0106 0.0060 'International Tables Vol C Tables 4.2.6.8 and 6.1.1.4'
H H 0.0000 0.0000 'International Tables Vol C Tables 4.2.6.8 and 6.1.1.4'
C C 0.0033 0.0016 'International Tables Vol C Tables 4.2.6.8 and 6.1.1.4'

loop_
_geom_angle_atom_site_label_1
_geom_angle_atom_site_label_2
_geom_angle_atom_site_label_3
_geom_angle
_geom_angle_site_symmetry_1
_geom_angle_site_symmetry_2
_geom_angle_site_symmetry_3
_geom_angle_publ_flag
O1 P1 O2 99.31(5) . . . yes
O1 P1 C21 95.97(5) . . . yes
O2 P1 C21 97.76(5) . . . yes
O3 P2 O4 100.04(5) . . . yes
O3 P2 C34 97.13(5) . . . yes
O4 P2 C34 93.17(5) . . . yes
P1 O1 C1 121.67(8) . . . yes
P1 O2 C11 119.37(8) . . . yes
P2 O3 C36 119.55(8) . . . yes
P2 O4 C46 122.42(8) . . . yes
C26 O5 C35 116.77(9) . . . yes
O1 C1 C2 119.75(11) . . . yes
O1 C1 C6 117.98(11) . . . yes
C2 C1 C6 122.13(11) . . . no
C1 C2 C3 120.13(12) . . . no
C2 C3 C4 119.54(13) . . . no
C3 C4 C5 119.57(13) . . . no
C4 C5 C6 123.04(13) . . . no
C1 C6 C5 115.58(12) . . . no
C1 C6 C7 122.61(11) . . . no
C5 C6 C7 121.80(12) . . . no
C6 C7 C8 110.30(11) . . . no
C6 C7 C9 110.25(12) . . . no
C6 C7 C10 111.07(12) . . . no
C8 C7 C9 110.19(13) . . . no
C8 C7 C10 107.22(13) . . . no
C9 C7 C10 107.73(12) . . . no
O2 C11 C12 119.89(11) . . . yes
O2 C11 C16 118.33(10) . . . yes
C12 C11 C16 121.76(11) . . . no
C11 C12 C13 120.47(14) . . . no
C12 C13 C14 119.34(13) . . . no
C13 C14 C15 119.75(13) . . . no
C14 C15 C16 123.07(14) . . . no
C11 C16 C15 115.55(11) . . . no
C11 C16 C17 123.13(11) . . . no
C15 C16 C17 121.29(12) . . . no
C16 C17 C18 111.58(11) . . . no
C16 C17 C19 111.31(11) . . . no
C16 C17 C20 109.00(11) . . . no
C18 C17 C19 106.93(12) . . . no
C18 C17 C20 107.98(12) . . . no
C19 C17 C20 109.97(11) . . . no
P1 C21 C22 124.56(9) . . . yes
P1 C21 C26 117.08(9) . . . yes
C22 C21 C26 117.68(11) . . . no
C21 C22 C23 119.89(12) . . . no
C22 C23 C24 120.69(12) . . . no
C23 C24 C25 121.21(11) . . . no
C24 C25 C26 116.42(11) . . . no
C24 C25 C27 125.06(10) . . . no
C26 C25 C27 118.25(10) . . . no
O5 C26 C21 114.83(10) . . . yes
O5 C26 C25 121.11(10) . . . yes
C21 C26 C25 124.06(11) . . . no
C25 C27 C28 112.15(11) . . . no
C25 C27 C29 107.10(10) . . . no
C25 C27 C30 107.89(9) . . . no
C28 C27 C29 109.01(10) . . . no
C28 C27 C30 111.77(10) . . . no
C29 C27 C30 108.76(10) . . . no
C27 C30 C31 124.84(10) . . . no
C27 C30 C35 118.38(10) . . . no
C31 C30 C35 116.72(11) . . . no
C30 C31 C32 121.16(12) . . . no
C31 C32 C33 120.47(12) . . . no
C32 C33 C34 120.21(12) . . . no
P2 C34 C33 124.56(9) . . . yes
P2 C34 C35 117.64(9) . . . yes
C33 C34 C35 117.73(11) . . . no
O5 C35 C30 120.86(10) . . . yes
O5 C35 C34 115.44(10) . . . yes
C30 C35 C34 123.70(11) . . . no
O3 C36 C37 119.20(12) . . . yes
O3 C36 C41 119.25(11) . . . yes
C37 C36 C41 121.50(12) . . . no
C36 C37 C38 120.65(15) . . . no
C37 C38 C39 119.38(16) . . . no
C38 C39 C40 119.70(17) . . . no
C39 C40 C41 123.12(15) . . . no
C36 C41 C40 115.62(12) . . . no
C36 C41 C42 123.29(11) . . . no
C40 C41 C42 121.04(11) . . . no
C41 C42 C43 111.48(11) . . . no
C41 C42 C44 111.52(11) . . . no
C41 C42 C45 109.45(10) . . . no
C43 C42 C44 107.01(12) . . . no
C43 C42 C45 109.46(12) . . . no
C44 C42 C45 107.81(11) . . . no
O4 C46 C47 120.01(13) . . . yes
O4 C46 C51 117.51(11) . . . yes
C47 C46 C51 122.43(13) . . . no
C46 C47 C48 120.09(15) . . . no
C47 C48 C49 119.03(14) . . . no
C48 C49 C50 120.23(15) . . . no
C49 C50 C51 122.70(14) . . . no
C46 C51 C50 115.47(12) . . . no
C46 C51 C52 122.86(12) . . . no
C50 C51 C52 121.66(13) . . . no
C51 C52 C53 110.43(11) . . . no
C51 C52 C54 111.48(12) . . . no
C51 C52 C55 110.52(12) . . . no
C53 C52 C54 107.26(13) . . . no
C53 C52 C55 109.50(12) . . . no
C54 C52 C55 107.55(12) . . . no
C1 C2 H2 119.7(9) . . . no
C3 C2 H2 120.1(9) . . . no
C2 C3 H3 116.9(10) . . . no
C4 C3 H3 123.5(10) . . . no
C3 C4 H4 122.4(11) . . . no
C5 C4 H4 118.0(11) . . . no
C4 C5 H5 117.3(10) . . . no
C6 C5 H5 119.6(10) . . . no
C7 C8 H8 108.1(12) . . . no
C7 C8 H8' 111.5(11) . . . no
C7 C8 H8" 113.3(11) . . . no
H8 C8 H8' 108.2(15) . . . no
H8 C8 H8" 108.4(15) . . . no
H8' C8 H8" 107.2(15) . . . no
C7 C9 H9 112.4(10) . . . no
C7 C9 H9' 111.1(12) . . . no
C7 C9 H9" 113.0(11) . . . no
H9 C9 H9' 105.8(16) . . . no
H9 C9 H9" 105.2(16) . . . no
H9' C9 H9" 109.0(17) . . . no
C7 C10 H10 111.1(12) . . . no
C7 C10 H10' 109.9(12) . . . no
C7 C10 H10" 106.3(12) . . . no
H10 C10 H10' 109.7(17) . . . no
H10 C10 H10" 112.0(17) . . . no
H10' C10 H10" 107.8(17) . . . no
C11 C12 H12 121.3(9) . . . no
C13 C12 H12 118.3(9) . . . no
C12 C13 H13 117.0(12) . . . no
C14 C13 H13 123.7(12) . . . no
C13 C14 H14 121.7(12) . . . no
C15 C14 H14 118.6(12) . . . no
C14 C15 H15 118.9(9) . . . no
C16 C15 H15 118.0(9) . . . no
C17 C18 H18 112.1(11) . . . no
C17 C18 H18' 108.6(10) . . . no
C17 C18 H18" 112.6(11) . . . no
H18 C18 H18' 107.1(15) . . . no
H18 C18 H18" 109.6(15) . . . no
H18' C18 H18" 106.5(15) . . . no
C17 C19 H19 112.2(11) . . . no
C17 C19 H19' 109.9(10) . . . no
C17 C19 H19" 110.4(11) . . . no
H19 C19 H19' 110.3(15) . . . no
H19 C19 H19" 109.8(16) . . . no
H19' C19 H19" 103.9(15) . . . no
C17 C20 H20 110.1(11) . . . no
C17 C20 H20' 111.1(10) . . . no
C17 C20 H20" 112.7(9) . . . no
H20 C20 H20' 105.8(15) . . . no
H20 C20 H20" 107.5(15) . . . no
H20' C20 H20" 109.3(14) . . . no
C21 C22 H22 120.4(9) . . . no
C23 C22 H22 119.7(9) . . . no
C22 C23 H23 119.0(10) . . . no
C24 C23 H23 120.3(10) . . . no
C23 C24 H24 119.0(10) . . . no
C25 C24 H24 119.8(11) . . . no
C27 C28 H28 107.6(10) . . . no
C27 C28 H28' 110.3(10) . . . no
C27 C28 H28" 111.7(9) . . . no
H28 C28 H28' 108.5(14) . . . no
H28 C28 H28" 109.0(14) . . . no
H28' C28 H28" 109.7(14) . . . no
C27 C29 H29 111.7(10) . . . no
C27 C29 H29' 109.9(10) . . . no
C27 C29 H29" 108.6(11) . . . no
H29 C29 H29' 107.3(13) . . . no
H29 C29 H29" 109.7(14) . . . no
H29' C29 H29" 109.7(14) . . . no
C30 C31 H31 119.3(9) . . . no
C32 C31 H31 119.5(9) . . . no
C31 C32 H32 119.7(9) . . . no
C33 C32 H32 119.8(9) . . . no
C32 C33 H33 121.9(9) . . . no
C34 C33 H33 117.9(9) . . . no
C36 C37 H37 117.5(11) . . . no
C38 C37 H37 121.9(11) . . . no
C37 C38 H38 120.7(12) . . . no
C39 C38 H38 119.9(12) . . . no
C38 C39 H39 119.1(12) . . . no
C40 C39 H39 121.2(12) . . . no
C39 C40 H40 117.9(10) . . . no
C41 C40 H40 119.0(10) . . . no
C42 C43 H43 111.5(10) . . . no
C42 C43 H43' 108.1(11) . . . no
C42 C43 H43" 113.2(11) . . . no
H43 C43 H43' 108.2(14) . . . no
H43 C43 H43" 106.7(15) . . . no
H43' C43 H43" 109.0(15) . . . no
C42 C44 H44 111.4(12) . . . no
C42 C44 H44' 108.3(10) . . . no
C42 C44 H44" 113.5(11) . . . no
H44 C44 H44' 105.8(16) . . . no
H44 C44 H44" 111.1(16) . . . no
H44' C44 H44" 106.2(16) . . . no
C42 C45 H45 111.2(10) . . . no
C42 C45 H45' 109.7(11) . . . no
C42 C45 H45" 111.1(10) . . . no
H45 C45 H45' 109.4(15) . . . no
H45 C45 H45" 107.8(14) . . . no
H45' C45 H45" 107.5(14) . . . no
C46 C47 H47 118.4(10) . . . no
C48 C47 H47 121.5(10) . . . no
C47 C48 H48 118.5(11) . . . no
C49 C48 H48 122.5(11) . . . no
C48 C49 H49 120.2(12) . . . no
C50 C49 H49 119.6(12) . . . no
C49 C50 H50 118.5(11) . . . no
C51 C50 H50 118.8(11) . . . no
C52 C53 H53 110.1(10) . . . no
C52 C53 H53' 110.8(9) . . . no
C52 C53 H53" 113.6(10) . . . no
H53 C53 H53' 107.0(14) . . . no
H53 C53 H53" 108.0(15) . . . no
H53' C53 H53" 107.1(15) . . . no
C52 C54 H54 111.9(12) . . . no
C52 C54 H54' 114.1(11) . . . no
C52 C54 H54" 108.7(12) . . . no
H54 C54 H54' 107.2(15) . . . no
H54 C54 H54" 111.2(16) . . . no
H54' C54 H54" 103.4(16) . . . no
C52 C55 H55 107.1(11) . . . no
C52 C55 H55' 110.8(10) . . . no
C52 C55 H55" 108.0(11) . . . no
H55 C55 H55' 112.2(15) . . . no
H55 C55 H55" 109.5(16) . . . no
H55' C55 H55" 109.2(16) . . . no

loop_
_geom_bond_atom_site_label_1
_geom_bond_atom_site_label_2
_geom_bond_distance
_geom_bond_site_symmetry_1
_geom_bond_site_symmetry_2
_geom_bond_publ_flag
P1 O1 1.6531(9) . . yes
P1 O2 1.6516(10) . . yes
P1 C21 1.8140(12) . . yes
P2 O3 1.6616(9) . . yes
P2 O4 1.6454(10) . . yes
P2 C34 1.8268(12) . . yes
O1 C1 1.3912(15) . . yes
O2 C11 1.3938(15) . . yes
O3 C36 1.3908(16) . . yes
O4 C46 1.3919(16) . . yes
O5 C26 1.3818(14) . . yes
O5 C35 1.3828(14) . . yes
C1 C2 1.3863(18) . . no
C1 C6 1.4078(18) . . no
C2 C3 1.3863(18) . . no
C3 C4 1.381(2) . . no
C4 C5 1.388(2) . . no
C5 C6 1.3964(18) . . no
C6 C7 1.5364(19) . . no
C7 C8 1.538(2) . . no
C7 C9 1.536(2) . . no
C7 C10 1.534(2) . . no
C11 C12 1.3880(18) . . no
C11 C16 1.4088(19) . . no
C12 C13 1.3840(19) . . no
C13 C14 1.378(2) . . no
C14 C15 1.385(2) . . no
C15 C16 1.3978(18) . . no
C16 C17 1.5326(18) . . no
C17 C18 1.533(2) . . no
C17 C19 1.534(2) . . no
C17 C20 1.534(2) . . no
C21 C22 1.3932(17) . . no
C21 C26 1.3906(16) . . no
C22 C23 1.3890(18) . . no
C23 C24 1.3852(18) . . no
C24 C25 1.3952(17) . . no
C25 C26 1.3883(16) . . no
C25 C27 1.5229(17) . . no
C27 C28 1.5322(18) . . no
C27 C29 1.5427(19) . . no
C27 C30 1.5286(16) . . no
C30 C31 1.3901(17) . . no
C30 C35 1.3928(16) . . no
C31 C32 1.3909(18) . . no
C32 C33 1.3859(18) . . no
C33 C34 1.3915(17) . . no
C34 C35 1.3919(16) . . no
C36 C37 1.389(2) . . no
C36 C41 1.4085(17) . . no
C37 C38 1.387(2) . . no
C38 C39 1.373(3) . . no
C39 C40 1.387(2) . . no
C40 C41 1.400(2) . . no
C41 C42 1.5331(19) . . no
C42 C43 1.535(2) . . no
C42 C44 1.5349(19) . . no
C42 C45 1.5309(18) . . no
C46 C47 1.3883(19) . . no
C46 C51 1.402(2) . . no
C47 C48 1.387(2) . . no
C48 C49 1.378(2) . . no
C49 C50 1.387(2) . . no
C50 C51 1.398(2) . . no
C51 C52 1.5368(19) . . no
C52 C53 1.538(2) . . no
C52 C54 1.530(2) . . no
C52 C55 1.537(2) . . no
C2 H2 0.961(16) . . no
C3 H3 0.946(17) . . no
C4 H4 0.945(17) . . no
C5 H5 0.989(17) . . no
C8 H8 0.975(19) . . no
C8 H8' 0.971(19) . . no
C8 H8" 0.949(18) . . no
C9 H9 1.04(2) . . no
C9 H9' 1.00(2) . . no
C9 H9" 0.95(2) . . no
C10 H10 0.95(2) . . no
C10 H10' 1.03(2) . . no
C10 H10" 0.98(2) . . no
C12 H12 0.965(18) . . no
C13 H13 0.924(19) . . no
C14 H14 0.96(2) . . no
C15 H15 0.959(18) . . no
C18 H18 0.980(18) . . no
C18 H18' 0.976(17) . . no
C18 H18" 0.97(2) . . no
C19 H19 0.96(2) . . no
C19 H19' 0.999(18) . . no
C19 H19" 0.99(2) . . no
C20 H20 0.99(2) . . no
C20 H20' 0.994(18) . . no
C20 H20" 0.952(16) . . no
C22 H22 0.988(16) . . no
C23 H23 0.902(16) . . no
C24 H24 0.954(17) . . no
C28 H28 0.982(17) . . no
C28 H28' 0.988(17) . . no
C28 H28" 0.988(18) . . no
C29 H29 0.961(16) . . no
C29 H29' 0.988(17) . . no
C29 H29" 0.977(16) . . no
C31 H31 0.961(14) . . no
C32 H32 0.968(17) . . no
C33 H33 1.012(15) . . no
C37 H37 0.946(17) . . no
C38 H38 0.98(2) . . no
C39 H39 0.94(2) . . no
C40 H40 0.979(17) . . no
C43 H43 0.961(17) . . no
C43 H43' 0.999(19) . . no
C43 H43" 0.978(19) . . no
C44 H44 1.02(2) . . no
C44 H44' 0.980(19) . . no
C44 H44" 1.01(2) . . no
C45 H45 1.00(2) . . no
C45 H45' 0.956(18) . . no
C45 H45" 1.013(17) . . no
C47 H47 0.985(19) . . no
C48 H48 0.973(19) . . no
C49 H49 0.959(19) . . no
C50 H50 0.939(19) . . no
C53 H53 0.993(17) . . no
C53 H53' 0.994(17) . . no
C53 H53" 0.961(19) . . no
C54 H54 0.975(19) . . no
C54 H54' 0.97(2) . . no
C54 H54" 0.98(2) . . no
C55 H55 0.957(19) . . no
C55 H55' 0.96(2) . . no
C55 H55" 0.970(19) . . no

loop_
_geom_contact_atom_site_label_1
_geom_contact_atom_site_label_2
_geom_contact_distance
_geom_contact_site_symmetry_1
_geom_contact_site_symmetry_2
_geom_contact_publ_flag
P1 O5 2.8246(9) . . no
P2 O5 2.8579(8) . . no
P1 H2 2.740(15) . . no
P1 H12 2.558(16) . . no
P2 H37 2.674(18) . . no
P2 H47 2.725(17) . . no
O1 C8 3.0094(19) . . no
O1 C9 3.0154(19) . . no
O2 O5 2.9459(12) . . no
O2 C19 2.9597(18) . . no
O2 C20 3.0967(19) . . no
O3 C45 3.1076(17) . . no
O3 C43 3.0026(18) . . no
O4 C55 2.9633(19) . . no
O4 C53 3.0463(18) . . no
O5 O2 2.9459(12) . . no
O5 C19 3.2759(18) . . no
O5 P1 2.8246(9) . . no
O5 C29 3.3315(15) . . no
O5 P2 2.8579(8) . . no
O1 H9" 2.42(2) . . no
O1 H22 2.437(14) . . no
O1 H8" 2.443(18) . . no
O2 H20" 2.515(16) . . no
O2 H8" 2.726(18) . . no
O2 H19 2.352(19) . . no
O3 H33 2.499(15) . . no
O3 H45" 2.483(17) . . no
O3 H43 2.393(17) . . no
O4 H53" 2.472(17) . . no
O4 H55' 2.342(19) . . no
O4 H43 2.857(17) . . no
O5 H19 2.49(2) . . no
O5 H29 2.869(16) . . no
O5 H53" 2.815(19) . . no
C3 C13 3.4803(18) . 2_556 no
C6 C23 3.5748(18) . 2_555 no
C8 O1 3.0094(19) . . no
C9 O1 3.0154(19) . . no
C13 C3 3.4803(18) . 2_556 no
C13 C49 3.502(2) . 2_556 no
C14 C38 3.592(2) . . no
C15 C38 3.516(2) . . no
C18 C23 3.553(2) . 2_655 no
C19 O2 2.9597(18) . . no
C19 O5 3.2759(18) . . no
C20 O2 3.0967(19) . . no
C23 C6 3.5748(18) . 2_555 no
C23 C18 3.553(2) . 2_655 no
C29 O5 3.3315(15) . . no
C31 C33 3.5335(19) . 2_665 no
C33 C31 3.5335(19) . 2_665 no
C38 C15 3.516(2) . . no
C38 C14 3.592(2) . . no
C43 O3 3.0026(18) . . no
C43 C47 3.559(2) . . no
C45 O3 3.1076(17) . . no
C47 C43 3.559(2) . . no
C49 C13 3.502(2) . 2_556 no
C53 O4 3.0463(18) . . no
C55 O4 2.9633(19) . . no
C1 H9" 2.913(19) . . no
C1 H23 2.788(16) . 2_555 no
C1 H8" 2.931(18) . . no
C1 H12 3.020(17) . . no
C2 H23 2.860(16) . 2_555 no
C3 H23 2.998(16) . 2_555 no
C3 H18" 3.032(19) . 1_455 no
C3 H13 2.755(18) . 2_556 no
C4 H23 3.055(16) . 2_555 no
C4 H13 3.019(18) . 2_556 no
C5 H48 3.005(19) . 2_556 no
C5 H10' 2.78(2) . . no
C5 H10 2.73(2) . . no
C5 H23 2.977(16) . 2_555 no
C6 H23 2.875(16) . 2_555 no
C10 H5 2.434(17) . . no
C11 H19 2.904(18) . . no
C11 H20" 2.901(15) . . no
C11 H8" 2.975(18) . . no
C13 H49 2.78(2) . 2_556 no
C15 H18" 2.778(19) . . no
C15 H18 2.803(18) . . no
C15 H38 2.99(2) . . no
C18 H15 2.414(16) . . no
C21 H20' 2.993(18) . 2_655 no
C22 H20' 3.064(19) . 2_655 no
C23 H9 3.06(2) . 2_555 no
C23 H18" 3.014(19) . 2_655 no
C24 H28 2.727(17) . . no
C24 H28" 3.059(16) . . no
C26 H53" 2.971(18) . . no
C26 H29 2.915(16) . . no
C26 H19 3.03(2) . . no
C28 H31 2.642(14) . . no
C28 H24 2.658(17) . . no
C29 H8 2.99(2) . 2_655 no
C31 H28" 3.054(16) . . no
C31 H28' 2.764(16) . . no
C31 H54" 2.92(2) . 2_565 no
C33 H29' 2.846(17) . 2_665 no
C34 H53" 3.087(19) . . no
C35 H53" 2.905(19) . . no
C35 H29 2.988(16) . . no
C36 H45" 2.903(17) . . no
C36 H43 2.918(17) . . no
C39 H44" 3.084(19) . 2_666 no
C40 H44 2.81(2) . . no
C40 H44" 2.803(19) . . no
C43 H43' 2.971(19) . 2_566 no
C44 H40 2.416(18) . . no
C46 H53" 2.909(17) . . no
C46 H55' 2.897(17) . . no
C47 H43 3.060(16) . . no
C50 H54' 2.810(18) . . no
C50 H54 2.758(19) . . no
C50 H44' 3.017(18) . 2_566 no
C54 H50 2.439(17) . . no
H2 P1 2.740(15) . . no
H3 H13 2.55(2) . 2_556 no
H5 C10 2.434(17) . . no
H5 H10 2.17(3) . . no
H5 H10' 2.26(3) . . no
H5 H43" 2.54(3) . 2_556 no
H8 H9' 2.56(3) . . no
H8 H10" 2.32(3) . . no
H8 C29 2.99(2) . 2_655 no
H8' H10' 2.52(3) . . no
H8" O1 2.443(18) . . no
H8" O2 2.726(18) . . no
H8" C1 2.931(18) . . no
H8" C11 2.975(18) . . no
H9 H10 2.56(3) . . no
H9 C23 3.06(2) . 2_555 no
H9' H8 2.56(3) . . no
H9' H10" 2.42(3) . . no
H9" O1 2.42(2) . . no
H9" C1 2.913(19) . . no
H10 C5 2.73(2) . . no
H10 H5 2.17(3) . . no
H10 H9 2.56(3) . . no
H10' C5 2.78(2) . . no
H10' H5 2.26(3) . . no
H10' H8' 2.52(3) . . no
H10" H8 2.32(3) . . no
H10" H9' 2.42(3) . . no
H12 P1 2.558(16) . . no
H12 C1 3.020(17) . . no
H13 C3 2.755(18) . 2_556 no
H13 C4 3.019(18) . 2_556 no
H13 H3 2.55(2) . 2_556 no
H15 C18 2.414(16) . . no
H15 H18 2.28(2) . . no
H15 H18" 2.19(2) . . no
H18 C15 2.803(18) . . no
H18 H15 2.28(2) . . no
H18 H19" 2.53(3) . . no
H18' H19' 2.34(3) . . no
H18' H20' 2.48(3) . . no
H18" C3 3.032(19) . 1_655 no
H18" C15 2.778(19) . . no
H18" H15 2.19(2) . . no
H18" H20 2.48(3) . . no
H18" C23 3.01(2) . 2_655 no
H19 O2 2.352(19) . . no
H19 O5 2.49(2) . . no
H19 C11 2.904(18) . . no
H19 C26 3.03(2) . . no
H19' H18' 2.34(3) . . no
H19' H20' 2.59(2) . . no
H19" H18 2.53(3) . . no
H20 H18" 2.48(3) . . no
H20 H29" 2.58(3) . 2_655 no
H20' H18' 2.48(3) . . no
H20' H19' 2.59(2) . . no
H20' C21 2.993(18) . 2_655 no
H20' C22 3.064(19) . 2_655 no
H20" O2 2.515(16) . . no
H20" C11 2.901(15) . . no
H22 O1 2.437(14) . . no
H23 C1 2.788(16) . 2_555 no
H23 C2 2.860(16) . 2_555 no
H23 C3 2.998(16) . 2_555 no
H23 C4 3.055(16) . 2_555 no
H23 C5 2.977(16) . 2_555 no
H23 C6 2.875(16) . 2_555 no
H24 C28 2.658(17) . . no
H24 H28 2.18(2) . . no
H28 C24 2.727(17) . . no
H28 H24 2.18(2) . . no
H28 H29" 2.44(2) . . no
H28 H40 2.40(2) . 1_554 no
H28' C31 2.764(16) . . no
H28' H29' 2.52(2) . . no
H28' H31 2.19(2) . . no
H28" C24 3.059(16) . . no
H28" C31 3.054(16) . . no
H28" H55" 2.58(3) . 2_565 no
H29 O5 2.869(16) . . no
H29 C26 2.915(16) . . no
H29 C35 2.988(16) . . no
H29' H28' 2.52(2) . . no
H29' C33 2.846(17) . 2_665 no
H29' H33 2.18(2) . 2_665 no
H29' H45" 2.39(2) . 2_665 no
H29" H28 2.44(2) . . no
H29" H20 2.58(3) . 2_655 no
H31 C28 2.642(14) . . no
H31 H28' 2.19(2) . . no
H33 O3 2.499(15) . . no
H33 H29' 2.18(2) . 2_665 no
H37 P2 2.674(18) . . no
H38 C15 2.99(2) . . no
H40 C44 2.416(18) . . no
H40 H28 2.40(2) . 1_556 no
H40 H44 2.29(3) . . no
H40 H44" 2.21(3) . . no
H43 O3 2.393(17) . . no
H43 O4 2.857(17) . . no
H43 C36 2.918(17) . . no
H43 C47 3.060(16) . . no
H43 H45" 2.55(2) . . no
H43' H44' 2.33(3) . . no
H43' H45' 2.48(3) . . no
H43' C43 2.971(19) . 2_566 no
H43' H43' 2.40(3) . 2_566 no
H43" H44 2.58(3) . . no
H43" H5 2.54(3) . 2_556 no
H44 C40 2.81(2) . . no
H44 H40 2.29(3) . . no
H44 H43" 2.58(3) . . no
H44' H43' 2.33(3) . . no
H44' H45' 2.45(2) . . no
H44' C50 3.017(18) . 2_566 no
H44" C40 2.803(19) . . no
H44" H40 2.21(3) . . no
H44" H45 2.54(3) . . no
H44" C39 3.084(19) . 2_666 no
H45 H44" 2.54(3) . . no
H45' H43' 2.48(3) . . no
H45' H44' 2.45(2) . . no
H45" O3 2.483(17) . . no
H45" C36 2.903(17) . . no
H45" H43 2.55(2) . . no
H45" H29' 2.39(2) . 2_665 no
H47 P2 2.725(17) . . no
H48 C5 3.005(19) . 2_556 no
H49 C13 2.78(2) . 2_556 no
H50 C54 2.439(17) . . no
H50 H54 2.22(3) . . no
H50 H54' 2.27(2) . . no
H53 H54" 2.40(3) . . no
H53 H55 2.50(3) . . no
H53' H54' 2.53(3) . . no
H53" O4 2.472(17) . . no
H53" O5 2.815(19) . . no
H53" C26 2.971(18) . . no
H53" C34 3.087(19) . . no
H53" C35 2.905(19) . . no
H53" C46 2.909(17) . . no
H54 C50 2.758(19) . . no
H54 H50 2.22(3) . . no
H54 H55" 2.52(3) . . no
H54' C50 2.810(18) . . no
H54' H50 2.27(2) . . no
H54' H53' 2.53(3) . . no
H54" H53 2.40(3) . . no
H54" H55 2.37(3) . . no
H54" C31 2.92(2) . 2_565 no
H55 H53 2.50(3) . . no
H55 H54" 2.37(3) . . no
H55' O4 2.342(19) . . no
H55' C46 2.897(17) . . no
H55" H54 2.52(3) . . no
H55" H28" 2.58(3) . 2_565 no

loop_
_geom_hbond_atom_site_label_D
_geom_hbond_atom_site_label_H
_geom_hbond_atom_site_label_A
_geom_hbond_distance_DH
_geom_hbond_distance_HA
_geom_hbond_distance_DA
_geom_hbond_angle_DHA
_geom_hbond_site_symmetry_A
_geom_hbond_publ_flag
C2 H2 P1 0.961(16) 2.740(15) 3.0682(13) 100.8(10) . yes
C8 H8" O1 0.949(18) 2.443(18) 3.0094(19) 118.1(13) . yes
C9 H9" O1 0.95(2) 2.42(2) 3.0154(19) 120.0(14) . yes
C12 H12 P1 0.965(18) 2.558(16) 2.9322(14) 103.1(11) . yes
C19 H19 O2 0.96(2) 2.352(19) 2.9597(18) 120.7(13) . yes
C19 H19 O5 0.96(2) 2.49(2) 3.2759(18) 138.9(14) . yes
C20 H20" O2 0.952(16) 2.515(16) 3.0967(19) 119.5(11) . yes
C22 H22 O1 0.988(16) 2.437(14) 2.8495(15) 104.5(10) . yes
C33 H33 O3 1.012(15) 2.499(15) 2.9231(15) 104.6(10) . yes
C37 H37 P2 0.946(17) 2.674(18) 3.0285(16) 102.8(12) . yes
C43 H43 O3 0.961(17) 2.393(17) 3.0026(18) 120.9(13) . yes
C45 H45" O3 1.013(17) 2.483(17) 3.1076(17) 119.4(12) . yes
C47 H47 P2 0.985(19) 2.725(17) 3.0773(15) 101.5(11) . yes
C53 H53" O4 0.961(19) 2.472(17) 3.0463(18) 118.2(13) . yes
C55 H55' O4 0.96(2) 2.342(19) 2.9633(19) 122.0(13) . yes

loop_
_geom_torsion_atom_site_label_1
_geom_torsion_atom_site_label_2
_geom_torsion_atom_site_label_3
_geom_torsion_atom_site_label_4
_geom_torsion
_geom_torsion_site_symmetry_1
_geom_torsion_site_symmetry_2
_geom_torsion_site_symmetry_3
_geom_torsion_site_symmetry_4
_geom_torsion_publ_flag
O2 P1 O1 C1 120.37(9) . . . . no
C21 P1 O1 C1 -140.74(9) . . . . no
O1 P1 O2 C11 -99.41(8) . . . . no
C21 P1 O2 C11 163.20(8) . . . . no
O1 P1 C21 C22 17.00(12) . . . . no
O1 P1 C21 C26 -172.68(10) . . . . no
O2 P1 C21 C22 117.28(11) . . . . no
O2 P1 C21 C26 -72.40(10) . . . . no
O4 P2 O3 C36 130.83(9) . . . . no
C34 P2 O3 C36 -134.66(9) . . . . no
O3 P2 O4 C46 -103.95(10) . . . . no
C34 P2 O4 C46 158.23(10) . . . . no
O3 P2 C34 C33 -23.98(13) . . . . no
O3 P2 C34 C35 159.35(10) . . . . no
O4 P2 C34 C33 76.56(12) . . . . no
O4 P2 C34 C35 -100.11(10) . . . . no
P1 O1 C1 C2 37.15(15) . . . . no
P1 O1 C1 C6 -146.89(9) . . . . no
P1 O2 C11 C12 17.39(15) . . . . no
P1 O2 C11 C16 -164.18(8) . . . . no
P2 O3 C36 C37 38.86(16) . . . . no
P2 O3 C36 C41 -143.62(10) . . . . no
P2 O4 C46 C47 35.59(16) . . . . no
P2 O4 C46 C51 -146.88(10) . . . . no
C35 O5 C26 C21 -153.92(10) . . . . no
C35 O5 C26 C25 26.18(15) . . . . no
C26 O5 C35 C30 -29.00(16) . . . . no
C26 O5 C35 C34 150.31(11) . . . . no
O1 C1 C2 C3 176.11(11) . . . . no
C6 C1 C2 C3 0.32(19) . . . . no
O1 C1 C6 C5 -176.24(11) . . . . no
O1 C1 C6 C7 2.50(18) . . . . no
C2 C1 C6 C5 -0.39(18) . . . . no
C2 C1 C6 C7 178.36(12) . . . . no
C1 C2 C3 C4 0.0(2) . . . . no
C2 C3 C4 C5 -0.2(2) . . . . no
C3 C4 C5 C6 0.1(2) . . . . no
C4 C5 C6 C1 0.18(19) . . . . no
C4 C5 C6 C7 -178.58(12) . . . . no
C1 C6 C7 C8 59.47(16) . . . . no
C1 C6 C7 C9 -62.45(16) . . . . no
C1 C6 C7 C10 178.20(12) . . . . no
C5 C6 C7 C8 -121.87(14) . . . . no
C5 C6 C7 C9 116.22(14) . . . . no
C5 C6 C7 C10 -3.13(18) . . . . no
O2 C11 C12 C13 -179.98(13) . . . . no
C16 C11 C12 C13 1.6(2) . . . . no
O2 C11 C16 C15 -178.16(11) . . . . no
O2 C11 C16 C17 -0.31(17) . . . . no
C12 C11 C16 C15 0.24(18) . . . . no
C12 C11 C16 C17 178.08(12) . . . . no
C11 C12 C13 C14 -2.3(2) . . . . no
C12 C13 C14 C15 1.0(2) . . . . no
C13 C14 C15 C16 0.9(2) . . . . no
C14 C15 C16 C11 -1.5(2) . . . . no
C14 C15 C16 C17 -179.41(13) . . . . no
C11 C16 C17 C18 175.17(12) . . . . no
C11 C16 C17 C19 55.81(16) . . . . no
C11 C16 C17 C20 -65.67(15) . . . . no
C15 C16 C17 C18 -7.10(17) . . . . no
C15 C16 C17 C19 -126.46(13) . . . . no
C15 C16 C17 C20 112.06(14) . . . . no
P1 C21 C22 C23 170.85(10) . . . . no
C26 C21 C22 C23 0.59(18) . . . . no
P1 C21 C26 O5 6.52(14) . . . . no
P1 C21 C26 C25 -173.58(10) . . . . no
C22 C21 C26 O5 177.52(11) . . . . no
C22 C21 C26 C25 -2.58(18) . . . . no
C21 C22 C23 C24 0.9(2) . . . . no
C22 C23 C24 C25 -0.5(2) . . . . no
C23 C24 C25 C26 -1.33(19) . . . . no
C23 C24 C25 C27 172.59(12) . . . . no
C24 C25 C26 O5 -177.18(11) . . . . no
C24 C25 C26 C21 2.92(18) . . . . no
C27 C25 C26 O5 8.47(17) . . . . no
C27 C25 C26 C21 -171.43(11) . . . . no
C24 C25 C27 C28 26.27(17) . . . . no
C24 C25 C27 C29 -93.28(14) . . . . no
C24 C25 C27 C30 149.79(12) . . . . no
C26 C25 C27 C28 -159.91(11) . . . . no
C26 C25 C27 C29 80.54(13) . . . . no
C26 C25 C27 C30 -36.39(15) . . . . no
C25 C27 C30 C31 -149.19(12) . . . . no
C25 C27 C30 C35 33.68(15) . . . . no
C28 C27 C30 C31 -25.44(18) . . . . no
C28 C27 C30 C35 157.42(12) . . . . no
C29 C27 C30 C31 94.97(14) . . . . no
C29 C27 C30 C35 -82.17(14) . . . . no
C27 C30 C31 C32 -177.89(12) . . . . no
C35 C30 C31 C32 -0.70(19) . . . . no
C27 C30 C35 O5 -2.94(18) . . . . no
C27 C30 C35 C34 177.81(12) . . . . no
C31 C30 C35 O5 179.69(11) . . . . no
C31 C30 C35 C34 0.44(19) . . . . no
C30 C31 C32 C33 0.3(2) . . . . no
C31 C32 C33 C34 0.4(2) . . . . no
C32 C33 C34 P2 -177.28(11) . . . . no
C32 C33 C34 C35 -0.6(2) . . . . no
P2 C34 C35 O5 -2.17(15) . . . . no
P2 C34 C35 C30 177.12(10) . . . . no
C33 C34 C35 O5 -179.07(11) . . . . no
C33 C34 C35 C30 0.2(2) . . . . no
O3 C36 C37 C38 179.27(14) . . . . no
C41 C36 C37 C38 1.8(2) . . . . no
O3 C36 C41 C40 -178.60(12) . . . . no
O3 C36 C41 C42 -1.25(19) . . . . no
C37 C36 C41 C40 -1.1(2) . . . . no
C37 C36 C41 C42 176.21(13) . . . . no
C36 C37 C38 C39 -0.9(3) . . . . no
C37 C38 C39 C40 -0.6(3) . . . . no
C38 C39 C40 C41 1.2(3) . . . . no
C39 C40 C41 C36 -0.4(2) . . . . no
C39 C40 C41 C42 -177.77(14) . . . . no
C36 C41 C42 C43 57.15(16) . . . . no
C36 C41 C42 C44 176.69(13) . . . . no
C36 C41 C42 C45 -64.10(16) . . . . no
C40 C41 C42 C43 -125.64(14) . . . . no
C40 C41 C42 C44 -6.10(18) . . . . no
C40 C41 C42 C45 113.11(14) . . . . no
O4 C46 C47 C48 176.16(13) . . . . no
C51 C46 C47 C48 -1.2(2) . . . . no
O4 C46 C51 C50 -175.23(12) . . . . no
O4 C46 C51 C52 4.41(18) . . . . no
C47 C46 C51 C50 2.2(2) . . . . no
C47 C46 C51 C52 -178.12(13) . . . . no
C46 C47 C48 C49 -0.8(2) . . . . no
C47 C48 C49 C50 1.6(2) . . . . no
C48 C49 C50 C51 -0.6(2) . . . . no
C49 C50 C51 C46 -1.3(2) . . . . no
C49 C50 C51 C52 179.01(13) . . . . no
C46 C51 C52 C53 60.81(17) . . . . no
C46 C51 C52 C54 179.93(14) . . . . no
C46 C51 C52 C55 -60.51(17) . . . . no
C50 C51 C52 C53 -119.57(14) . . . . no
C50 C51 C52 C54 -0.44(18) . . . . no
C50 C51 C52 C55 119.12(14) . . . . no

loop_
_cod_related_entry_id
_cod_related_entry_database
_cod_related_entry_code
1 ChemSpider 19530163
